data_4501449
loop_
_publ_author_name
'Hua, Qiu-Lin'
'Li, Chao'
'Wang, Xu-Fan'
'Lu, Liang-Qiu'
'Chen, Jia-Rong'
'Xiao, Wen-Jing'

_publ_section_title
;
 Enantioselective Synthesis of Chromans with a Quaternary Stereogenic
 Centre through Catalytic Asymmetric Cascade Reactions
;
_journal_issue 3
_journal_name_full 'ACS Catalysis'
_journal_page_first 221
_journal_paper_doi 10.1021/cs100161k
_journal_volume 1
_journal_year 2011
_chemical_absolute_configuration rmad
_chemical_formula_moiety 'C20 H19 Br N4 O5'
_chemical_formula_sum 'C20 H19 Br N4 O5'
_chemical_formula_weight 475.30
_chemical_name_systematic
; 
 ? 
;
_space_group_IT_number 4
_symmetry_cell_setting monoclinic
_symmetry_space_group_name_Hall 'P 2yb'
_symmetry_space_group_name_H-M 'P 1 21 1'
_atom_sites_solution_hydrogens geom
_atom_sites_solution_primary direct
_atom_sites_solution_secondary difmap
_audit_creation_method SHELXL-97
_cell_angle_alpha 90.00
_cell_angle_beta 106.198(3)
_cell_angle_gamma 90.00
_cell_formula_units_Z 2
_cell_length_a 7.8416(14)
_cell_length_b 13.964(2)
_cell_length_c 9.5724(16)
_cell_measurement_reflns_used 3718
_cell_measurement_temperature 298(2)
_cell_measurement_theta_max 27.21
_cell_measurement_theta_min 2.22
_cell_volume 1006.6(3)
_computing_cell_refinement 'Bruker SMART'
_computing_data_collection 'Bruker SMART'
_computing_data_reduction 'Bruker SAINT'
_computing_molecular_graphics 'Bruker SHELXTL'
_computing_publication_material 'Bruker SHELXTL'
_computing_structure_refinement 'SHELXL-97 (Sheldrick, 1997)'
_computing_structure_solution 'SHELXS-97 (Sheldrick, 1990)'
_diffrn_ambient_temperature 298(2)
_diffrn_measured_fraction_theta_full 0.988
_diffrn_measured_fraction_theta_max 0.988
_diffrn_measurement_device_type 'CCD area detector'
_diffrn_measurement_method 'phi and omega scans'
_diffrn_radiation_monochromator graphite
_diffrn_radiation_source 'fine-focus sealed tube'
_diffrn_radiation_type MoK\a
_diffrn_radiation_wavelength 0.71073
_diffrn_reflns_av_R_equivalents 0.0428
_diffrn_reflns_av_sigmaI/netI 0.0451
_diffrn_reflns_limit_h_max 10
_diffrn_reflns_limit_h_min -9
_diffrn_reflns_limit_k_max 18
_diffrn_reflns_limit_k_min -17
_diffrn_reflns_limit_l_max 10
_diffrn_reflns_limit_l_min -12
_diffrn_reflns_number 7645
_diffrn_reflns_theta_full 28.25
_diffrn_reflns_theta_max 28.25
_diffrn_reflns_theta_min 2.22
_exptl_absorpt_coefficient_mu 2.083
_exptl_absorpt_correction_T_max 0.8188
_exptl_absorpt_correction_T_min 0.6459
_exptl_absorpt_correction_type multi-scan
_exptl_absorpt_process_details SADABS,(Sheldrick,1997)
_exptl_crystal_colour colorless
_exptl_crystal_density_diffrn 1.568
_exptl_crystal_density_method 'not measured'
_exptl_crystal_description block
_exptl_crystal_F_000 484
_exptl_crystal_size_max 0.23
_exptl_crystal_size_mid 0.15
_exptl_crystal_size_min 0.10
_refine_diff_density_max 0.516
_refine_diff_density_min -0.275
_refine_diff_density_rms 0.047
_refine_ls_abs_structure_details 'Flack H D (1983), Acta Cryst. A39, 876-881'
_refine_ls_abs_structure_Flack -0.022(7)
_refine_ls_extinction_method none
_refine_ls_goodness_of_fit_ref 0.947
_refine_ls_hydrogen_treatment constr
_refine_ls_matrix_type full
_refine_ls_number_parameters 273
_refine_ls_number_reflns 4684
_refine_ls_number_restraints 1
_refine_ls_restrained_S_all 0.946
_refine_ls_R_factor_all 0.0406
_refine_ls_R_factor_gt 0.0340
_refine_ls_shift/su_max 0.000
_refine_ls_shift/su_mean 0.000
_refine_ls_structure_factor_coef Fsqd
_refine_ls_weighting_details 'calc w=1/[\s^2^(Fo^2^)+(0.0426P)^2^+0.0000P] where P=(Fo^2^+2Fc^2^)/3'
_refine_ls_weighting_scheme calc
_refine_ls_wR_factor_gt 0.0769
_refine_ls_wR_factor_ref 0.0790
_reflns_number_gt 4008
_reflns_number_total 4684
_reflns_threshold_expression >2sigma(I)
_cod_data_source_file cs100161k_si_001.cif
_cod_data_source_block 100702cm
_cod_depositor_comments
;
The following automatic conversions were performed:

'_symmetry_cell_setting' value 'Monoclinic' changed to 'monoclinic'
according to /home/saulius/struct/CIF-dictionaries/cif_core.dic
dictionary named 'cif_core.dic' version 2.4.1 from 2010-06-29.

Automatic conversion script
Id: cif_fix_values 1715 2011-07-08 13:25:40Z adriana 
;
_cod_original_sg_symbol_H-M P2(1)
_cod_database_code 4501449

loop_
_symmetry_equiv_pos_as_xyz
'x, y, z'
'-x, y+1/2, -z'

loop_
_atom_site_label
_atom_site_type_symbol
_atom_site_fract_x
_atom_site_fract_y
_atom_site_fract_z
_atom_site_U_iso_or_equiv
_atom_site_adp_type
_atom_site_occupancy
_atom_site_symmetry_multiplicity
_atom_site_calc_flag
_atom_site_refinement_flags
Br1 Br -0.24950(4) 1.02943(4) 0.75973(3) 0.05667(10) Uani 1 1 d .
C1 C -0.4041(3) 1.0784(2) 0.0751(3) 0.0437(6) Uani 1 1 d .
C2 C -0.4591(4) 1.1728(3) 0.0359(4) 0.0624(9) Uani 1 1 d .
H2 H -0.5595 1.1855 -0.0405 0.075 Uiso 1 1 calc R
C3 C -0.3611(5) 1.2443(3) 0.1131(4) 0.0661(9) Uani 1 1 d .
H3 H -0.3947 1.3074 0.0891 0.079 Uiso 1 1 calc R
C4 C -0.2096(4) 1.2259(2) 0.2290(4) 0.0597(8) Uani 1 1 d .
H4 H -0.1458 1.2773 0.2795 0.072 Uiso 1 1 calc R
C5 C -0.1527(4) 1.1348(2) 0.2701(3) 0.0465(7) Uani 1 1 d .
H5 H -0.0528 1.1230 0.3474 0.056 Uiso 1 1 calc R
C6 C -0.2530(3) 1.06044(18) 0.1894(3) 0.0374(6) Uani 1 1 d .
C7 C -0.1044(3) 0.89870(17) 0.2804(3) 0.0333(5) Uani 1 1 d .
H7 H -0.1607 0.8363 0.2830 0.040 Uiso 1 1 calc R
C8 C 0.0482(3) 0.88348(17) 0.2099(3) 0.0360(5) Uani 1 1 d .
C9 C 0.2010(3) 0.83483(18) 0.3271(3) 0.0353(5) Uani 1 1 d .
H9 H 0.1534 0.7806 0.3694 0.042 Uiso 1 1 calc R
C10 C 0.1480(3) 0.93696(17) 0.5050(3) 0.0348(5) Uani 1 1 d .
C11 C -0.0353(3) 0.93325(17) 0.4362(3) 0.0323(5) Uani 1 1 d .
C12 C -0.1524(3) 0.96209(17) 0.5136(3) 0.0380(5) Uani 1 1 d .
H12 H -0.2743 0.9583 0.4712 0.046 Uiso 1 1 calc R
C13 C -0.0874(3) 0.99607(17) 0.6524(3) 0.0388(5) Uani 1 1 d .
C14 C 0.0944(3) 1.00413(18) 0.7186(3) 0.0452(6) Uani 1 1 d .
H14 H 0.1363 1.0295 0.8117 0.054 Uiso 1 1 calc R
C15 C 0.2104(3) 0.97388(19) 0.6437(3) 0.0437(6) Uani 1 1 d .
H15 H 0.3321 0.9783 0.6868 0.052 Uiso 1 1 calc R
C16 C 0.1075(3) 0.9717(2) 0.1472(3) 0.0474(6) Uani 1 1 d .
H16A H 0.0084 0.9992 0.0758 0.071 Uiso 1 1 calc R
H16B H 0.1987 0.9551 0.1023 0.071 Uiso 1 1 calc R
H16C H 0.1534 1.0173 0.2235 0.071 Uiso 1 1 calc R
C17 C 0.3537(3) 0.8008(2) 0.2718(3) 0.0425(6) Uani 1 1 d .
H17A H 0.3064 0.7594 0.1886 0.051 Uiso 1 1 calc R
H17B H 0.4058 0.8560 0.2379 0.051 Uiso 1 1 calc R
C18 C 0.4985(3) 0.74777(18) 0.3801(3) 0.0407(6) Uani 1 1 d .
C19 C 0.5793(4) 0.6644(2) 0.6039(3) 0.0520(7) Uani 1 1 d .
H19A H 0.6464 0.6218 0.5591 0.062 Uiso 1 1 calc R
H19B H 0.5204 0.6259 0.6609 0.062 Uiso 1 1 calc R
C20 C 0.7034(4) 0.7334(3) 0.7016(4) 0.0653(9) Uani 1 1 d .
H20A H 0.7825 0.7600 0.6514 0.098 Uiso 1 1 calc R
H20B H 0.7709 0.7006 0.7873 0.098 Uiso 1 1 calc R
H20C H 0.6361 0.7840 0.7289 0.098 Uiso 1 1 calc R
N1 N -0.2405(2) 0.96317(15) 0.1949(2) 0.0355(5) Uani 1 1 d .
N2 N -0.3762(3) 0.92351(19) 0.0883(2) 0.0456(5) Uani 1 1 d .
N3 N -0.4754(3) 0.9927(2) 0.0179(3) 0.0524(6) Uani 1 1 d .
N4 N -0.0158(3) 0.80875(19) 0.0894(3) 0.0508(6) Uani 1 1 d .
O1 O -0.0071(4) 0.8284(2) -0.0317(3) 0.0868(8) Uani 1 1 d .
O2 O -0.0698(3) 0.73289(18) 0.1235(3) 0.0734(7) Uani 1 1 d .
O3 O 0.2693(2) 0.90472(12) 0.43734(18) 0.0398(4) Uani 1 1 d .
O4 O 0.6427(3) 0.73540(18) 0.3640(3) 0.0664(6) Uani 1 1 d .
O5 O 0.4475(2) 0.71487(14) 0.4916(2) 0.0464(4) Uani 1 1 d .

loop_
_atom_site_aniso_label
_atom_site_aniso_U_11
_atom_site_aniso_U_22
_atom_site_aniso_U_33
_atom_site_aniso_U_23
_atom_site_aniso_U_13
_atom_site_aniso_U_12
Br1 0.05765(16) 0.07009(18) 0.04633(15) -0.00169(16) 0.02123(11) 0.01277(14)
C1 0.0358(13) 0.0613(17) 0.0343(13) 0.0080(13) 0.0105(10) 0.0091(13)
C2 0.0550(18) 0.080(2) 0.0533(18) 0.0291(18) 0.0169(14) 0.0300(17)
C3 0.072(2) 0.061(2) 0.072(2) 0.0277(18) 0.0304(18) 0.0223(17)
C4 0.0657(17) 0.0443(17) 0.073(2) 0.0086(15) 0.0264(16) 0.0068(14)
C5 0.0433(15) 0.0434(15) 0.0529(17) 0.0034(13) 0.0138(12) 0.0043(12)
C6 0.0327(12) 0.0443(15) 0.0350(12) 0.0045(10) 0.0092(9) 0.0054(9)
C7 0.0303(11) 0.0348(13) 0.0328(12) 0.0014(10) 0.0052(9) -0.0007(9)
C8 0.0318(12) 0.0428(13) 0.0304(12) -0.0037(10) 0.0036(9) 0.0014(9)
C9 0.0320(12) 0.0388(13) 0.0338(12) 0.0019(10) 0.0070(9) 0.0008(9)
C10 0.0323(12) 0.0350(12) 0.0348(12) 0.0038(10) 0.0057(9) 0.0001(9)
C11 0.0352(12) 0.0307(12) 0.0286(11) 0.0007(9) 0.0050(9) 0.0001(10)
C12 0.0364(13) 0.0368(13) 0.0385(13) 0.0030(10) 0.0069(10) 0.0017(10)
C13 0.0420(13) 0.0420(14) 0.0358(12) 0.0017(9) 0.0167(10) 0.0032(10)
C14 0.0500(14) 0.0488(17) 0.0333(12) -0.0039(10) 0.0059(10) -0.0016(11)
C15 0.0371(13) 0.0492(15) 0.0397(13) -0.0001(12) 0.0026(10) -0.0030(11)
C16 0.0412(14) 0.0554(16) 0.0476(15) 0.0103(13) 0.0159(11) 0.0068(12)
C17 0.0375(14) 0.0501(16) 0.0396(14) 0.0028(12) 0.0103(11) 0.0040(11)
C18 0.0381(13) 0.0405(14) 0.0442(14) -0.0003(12) 0.0126(11) 0.0000(10)
C19 0.0470(16) 0.0524(17) 0.0538(16) 0.0081(13) 0.0093(13) 0.0061(12)
C20 0.0571(17) 0.072(2) 0.0570(19) -0.0014(17) 0.0006(15) 0.0003(17)
N1 0.0261(10) 0.0415(12) 0.0344(10) 0.0015(10) 0.0008(8) 0.0004(8)
N2 0.0352(11) 0.0608(14) 0.0361(12) -0.0048(11) 0.0025(9) -0.0085(10)
N3 0.0319(11) 0.0819(18) 0.0391(12) 0.0084(12) 0.0029(9) 0.0034(11)
N4 0.0366(12) 0.0648(18) 0.0451(14) -0.0185(12) 0.0015(10) 0.0051(11)
O1 0.0957(18) 0.117(2) 0.0436(14) -0.0279(14) 0.0120(13) 0.0006(17)
O2 0.0707(14) 0.0550(14) 0.0885(19) -0.0269(13) 0.0121(13) -0.0099(12)
O3 0.0302(8) 0.0501(10) 0.0364(9) -0.0047(8) 0.0048(7) -0.0014(7)
O4 0.0434(11) 0.0879(16) 0.0738(15) 0.0238(13) 0.0262(10) 0.0201(11)
O5 0.0360(9) 0.0559(11) 0.0465(10) 0.0079(9) 0.0102(8) 0.0054(8)

loop_
_atom_type_symbol
_atom_type_description
_atom_type_scat_dispersion_real
_atom_type_scat_dispersion_imag
_atom_type_scat_source
C C 0.0033 0.0016 'International Tables Vol C Tables 4.2.6.8 and 6.1.1.4'
H H 0.0000 0.0000 'International Tables Vol C Tables 4.2.6.8 and 6.1.1.4'
N N 0.0061 0.0033 'International Tables Vol C Tables 4.2.6.8 and 6.1.1.4'
O O 0.0106 0.0060 'International Tables Vol C Tables 4.2.6.8 and 6.1.1.4'
Br Br -0.2901 2.4595 'International Tables Vol C Tables 4.2.6.8 and 6.1.1.4'

loop_
_geom_angle_atom_site_label_1
_geom_angle_atom_site_label_2
_geom_angle_atom_site_label_3
_geom_angle
N3 C1 C6 108.6(2)
N3 C1 C2 130.8(2)
C6 C1 C2 120.6(3)
C3 C2 C1 117.6(3)
C3 C2 H2 121.2
C1 C2 H2 121.2
C2 C3 C4 121.6(3)
C2 C3 H3 119.2
C4 C3 H3 119.2
C5 C4 C3 122.2(3)
C5 C4 H4 118.9
C3 C4 H4 118.9
C4 C5 C6 116.3(3)
C4 C5 H5 121.8
C6 C5 H5 121.8
N1 C6 C1 104.3(2)
N1 C6 C5 134.1(2)
C1 C6 C5 121.6(2)
N1 C7 C11 111.1(2)
N1 C7 C8 112.0(2)
C11 C7 C8 111.43(18)
N1 C7 H7 107.4
C11 C7 H7 107.4
C8 C7 H7 107.4
C16 C8 N4 109.3(2)
C16 C8 C7 115.2(2)
N4 C8 C7 106.95(19)
C16 C8 C9 112.7(2)
N4 C8 C9 105.71(19)
C7 C8 C9 106.3(2)
O3 C9 C17 107.63(19)
O3 C9 C8 106.85(18)
C17 C9 C8 114.3(2)
O3 C9 H9 109.3
C17 C9 H9 109.3
C8 C9 H9 109.3
O3 C10 C15 118.1(2)
O3 C10 C11 121.5(2)
C15 C10 C11 120.4(2)
C12 C11 C10 118.7(2)
C12 C11 C7 120.5(2)
C10 C11 C7 120.7(2)
C13 C12 C11 119.7(2)
C13 C12 H12 120.1
C11 C12 H12 120.1
C12 C13 C14 121.7(2)
C12 C13 Br1 119.05(18)
C14 C13 Br1 119.19(19)
C15 C14 C13 118.7(2)
C15 C14 H14 120.6
C13 C14 H14 120.6
C14 C15 C10 120.6(2)
C14 C15 H15 119.7
C10 C15 H15 119.7
C8 C16 H16A 109.5
C8 C16 H16B 109.5
H16A C16 H16B 109.5
C8 C16 H16C 109.5
H16A C16 H16C 109.5
H16B C16 H16C 109.5
C18 C17 C9 115.6(2)
C18 C17 H17A 108.4
C9 C17 H17A 108.4
C18 C17 H17B 108.4
C9 C17 H17B 108.4
H17A C17 H17B 107.4
O4 C18 O5 124.3(2)
O4 C18 C17 122.9(3)
O5 C18 C17 112.8(2)
O5 C19 C20 110.8(2)
O5 C19 H19A 109.5
C20 C19 H19A 109.5
O5 C19 H19B 109.5
C20 C19 H19B 109.5
H19A C19 H19B 108.1
C19 C20 H20A 109.5
C19 C20 H20B 109.5
H20A C20 H20B 109.5
C19 C20 H20C 109.5
H20A C20 H20C 109.5
H20B C20 H20C 109.5
C6 N1 N2 110.0(2)
C6 N1 C7 132.1(2)
N2 N1 C7 117.6(2)
N3 N2 N1 108.2(2)
N2 N3 C1 108.85(19)
O1 N4 O2 124.7(3)
O1 N4 C8 118.2(3)
O2 N4 C8 117.1(2)
C10 O3 C9 114.07(17)
C18 O5 C19 117.0(2)

loop_
_geom_bond_atom_site_label_1
_geom_bond_atom_site_label_2
_geom_bond_distance
Br1 C13 1.902(2)
C1 N3 1.369(4)
C1 C6 1.393(3)
C1 C2 1.405(4)
C2 C3 1.348(5)
C2 H2 0.9300
C3 C4 1.405(5)
C3 H3 0.9300
C4 C5 1.369(4)
C4 H4 0.9300
C5 C6 1.398(4)
C5 H5 0.9300
C6 N1 1.362(3)
C7 N1 1.460(3)
C7 C11 1.516(3)
C7 C8 1.544(4)
C7 H7 0.9800
C8 C16 1.500(4)
C8 N4 1.533(3)
C8 C9 1.551(3)
C9 O3 1.427(3)
C9 C17 1.515(4)
C9 H9 0.9800
C10 O3 1.367(3)
C10 C15 1.381(3)
C10 C11 1.405(3)
C11 C12 1.391(4)
C12 C13 1.369(3)
C12 H12 0.9300
C13 C14 1.394(3)
C14 C15 1.373(4)
C14 H14 0.9300
C15 H15 0.9300
C16 H16A 0.9600
C16 H16B 0.9600
C16 H16C 0.9600
C17 C18 1.502(4)
C17 H17A 0.9700
C17 H17B 0.9700
C18 O4 1.195(3)
C18 O5 1.322(3)
C19 O5 1.449(3)
C19 C20 1.498(4)
C19 H19A 0.9700
C19 H19B 0.9700
C20 H20A 0.9600
C20 H20B 0.9600
C20 H20C 0.9600
N1 N2 1.369(3)
N2 N3 1.304(3)
N4 O1 1.212(4)
N4 O2 1.219(4)

loop_
_geom_torsion_atom_site_label_1
_geom_torsion_atom_site_label_2
_geom_torsion_atom_site_label_3
_geom_torsion_atom_site_label_4
_geom_torsion
N3 C1 C2 C3 -180.0(3)
C6 C1 C2 C3 -0.3(5)
C1 C2 C3 C4 -0.2(5)
C2 C3 C4 C5 0.1(6)
C3 C4 C5 C6 0.5(5)
N3 C1 C6 N1 0.2(3)
C2 C1 C6 N1 -179.5(3)
N3 C1 C6 C5 -179.3(3)
C2 C1 C6 C5 1.0(4)
C4 C5 C6 N1 179.6(4)
C4 C5 C6 C1 -1.0(4)
N1 C7 C8 C16 41.2(3)
C11 C7 C8 C16 -83.9(3)
N1 C7 C8 N4 -80.5(2)
C11 C7 C8 N4 154.3(2)
N1 C7 C8 C9 166.87(19)
C11 C7 C8 C9 41.7(3)
C16 C8 C9 O3 57.7(3)
N4 C8 C9 O3 177.1(2)
C7 C8 C9 O3 -69.5(2)
C16 C8 C9 C17 -61.3(3)
N4 C8 C9 C17 58.1(3)
C7 C8 C9 C17 171.6(2)
O3 C10 C11 C12 176.4(2)
C15 C10 C11 C12 -3.8(4)
O3 C10 C11 C7 -3.7(3)
C15 C10 C11 C7 176.1(2)
N1 C7 C11 C12 46.7(3)
C8 C7 C11 C12 172.4(2)
N1 C7 C11 C10 -133.1(2)
C8 C7 C11 C10 -7.5(3)
C10 C11 C12 C13 2.0(4)
C7 C11 C12 C13 -177.8(2)
C11 C12 C13 C14 1.0(4)
C11 C12 C13 Br1 -177.05(18)
C12 C13 C14 C15 -2.3(4)
Br1 C13 C14 C15 175.7(2)
C13 C14 C15 C10 0.6(4)
O3 C10 C15 C14 -177.7(2)
C11 C10 C15 C14 2.5(4)
O3 C9 C17 C18 65.2(3)
C8 C9 C17 C18 -176.3(2)
C9 C17 C18 O4 -162.9(3)
C9 C17 C18 O5 18.6(3)
C1 C6 N1 N2 0.6(3)
C5 C6 N1 N2 180.0(3)
C1 C6 N1 C7 173.5(3)
C5 C6 N1 C7 -7.1(6)
C11 C7 N1 C6 41.5(4)
C8 C7 N1 C6 -83.8(4)
C11 C7 N1 N2 -146.0(2)
C8 C7 N1 N2 88.7(3)
C6 N1 N2 N3 -1.2(3)
C7 N1 N2 N3 -175.3(2)
N1 N2 N3 C1 1.3(3)
C6 C1 N3 N2 -0.9(3)
C2 C1 N3 N2 178.7(3)
C16 C8 N4 O1 1.5(3)
C7 C8 N4 O1 126.9(3)
C9 C8 N4 O1 -120.1(3)
C16 C8 N4 O2 -179.4(2)
C7 C8 N4 O2 -54.0(3)
C9 C8 N4 O2 59.0(3)
C15 C10 O3 C9 155.6(2)
C11 C10 O3 C9 -24.6(3)
C17 C9 O3 C10 -175.50(19)
C8 C9 O3 C10 61.3(2)
O4 C18 O5 C19 2.9(4)
C17 C18 O5 C19 -178.7(2)
C20 C19 O5 C18 78.2(3)
